data_7122499
loop_
_publ_author_name
'Pace, Kristen A.'
'Klepov, Vladislav V.'
'Morrison, Gregory'
'Zur Loye, Hans-Conrad'

_publ_section_title
;
 Moderate supercritical synthesis as a facile route to mixed-valent
 uranium(iv,v) and (v,vi) silicates.
;
_journal_issue 98
_journal_name_full 'Chemical communications (Cambridge, England)'
_journal_page_first 13794
_journal_page_last 13797
_journal_paper_doi 10.1039/c8cc07789d
_journal_volume 54
_journal_year 2018
_chemical_formula_moiety '0.5(Cs4 Na2 O28 Si8 U4)'
_chemical_formula_sum 'Cs2 Na O14 Si4 U2'
_chemical_formula_weight 1101.23
_space_group_crystal_system orthorhombic
_space_group_IT_number 65
_space_group_name_Hall '-C 2 2'
_space_group_name_H-M_alt 'C m m m'
_symmetry_space_group_name_Hall '-C 2 2'
_symmetry_space_group_name_H-M 'C m m m'
_audit_creation_date 2018-06-26
_audit_creation_method
;
Olex2 1.2
(compiled 2015.09.30 svn.r3233 for OlexSys, GUI svn.r5103)
;
_audit_update_record
;
2018-06-26 deposited with the CCDC.
2018-10-24 downloaded from the CCDC.
;
_cell_angle_alpha 90
_cell_angle_beta 90
_cell_angle_gamma 90
_cell_formula_units_Z 2
_cell_length_a 8.3837(3)
_cell_length_b 11.4748(4)
_cell_length_c 7.4900(3)
_cell_measurement_reflns_used 9891
_cell_measurement_temperature 300(2)
_cell_measurement_theta_max 36.27
_cell_measurement_theta_min 2.72
_cell_volume 720.55(5)
_computing_molecular_graphics 'Olex2 (Dolomanov et al., 2009)'
_computing_publication_material 'Olex2 (Dolomanov et al., 2009)'
_computing_structure_refinement 'ShelXL (Sheldrick, 2015)'
_diffrn_ambient_temperature 300.0
_diffrn_measured_fraction_theta_full 1.000
_diffrn_measured_fraction_theta_max 1.000
_diffrn_measurement_device_type 'Bruker APEX-II CCD'
_diffrn_measurement_method '\f and \w scans'
_diffrn_radiation_type MoK\a
_diffrn_radiation_wavelength 0.71073
_diffrn_reflns_av_R_equivalents 0.0321
_diffrn_reflns_av_unetI/netI 0.0097
_diffrn_reflns_Laue_measured_fraction_full 1.000
_diffrn_reflns_Laue_measured_fraction_max 1.000
_diffrn_reflns_limit_h_max 12
_diffrn_reflns_limit_h_min -12
_diffrn_reflns_limit_k_max 17
_diffrn_reflns_limit_k_min -17
_diffrn_reflns_limit_l_max 11
_diffrn_reflns_limit_l_min -11
_diffrn_reflns_number 30032
_diffrn_reflns_point_group_measured_fraction_full 1.000
_diffrn_reflns_point_group_measured_fraction_max 1.000
_diffrn_reflns_theta_full 25.242
_diffrn_reflns_theta_max 32.499
_diffrn_reflns_theta_min 2.719
_diffrn_standards_number 0
_exptl_absorpt_coefficient_mu 27.860
_exptl_absorpt_correction_T_max 0.2740
_exptl_absorpt_correction_T_min 0.1591
_exptl_absorpt_correction_type multi-scan
_exptl_absorpt_process_details
;
SADABS-2016/2 (Bruker,2016/2) was used for absorption correction.
wR2(int) was 0.1264 before and 0.0499 after correction.
The Ratio of minimum to maximum transmission is 0.5807.
The \l/2 correction factor is Not present.
;
_exptl_crystal_colour black
_exptl_crystal_colour_primary black
_exptl_crystal_density_diffrn 5.076
_exptl_crystal_description tablet
_exptl_crystal_F_000 946
_exptl_crystal_size_max 0.054
_exptl_crystal_size_mid 0.051
_exptl_crystal_size_min 0.011
_refine_diff_density_max 1.734
_refine_diff_density_min -1.905
_refine_diff_density_rms 0.161
_refine_ls_extinction_method none
_refine_ls_goodness_of_fit_ref 1.207
_refine_ls_hydrogen_treatment undef
_refine_ls_matrix_type full
_refine_ls_number_parameters 49
_refine_ls_number_reflns 770
_refine_ls_number_restraints 0
_refine_ls_restrained_S_all 1.207
_refine_ls_R_factor_all 0.0110
_refine_ls_R_factor_gt 0.0110
_refine_ls_shift/su_max 0.000
_refine_ls_shift/su_mean 0.000
_refine_ls_structure_factor_coef Fsqd
_refine_ls_weighting_details 'w=1/[\s^2^(Fo^2^)+(0.0022P)^2^+7.1511P] where P=(Fo^2^+2Fc^2^)/3'
_refine_ls_weighting_scheme calc
_refine_ls_wR_factor_gt 0.0284
_refine_ls_wR_factor_ref 0.0284
_reflns_Friedel_coverage 0.000
_reflns_number_gt 769
_reflns_number_total 770
_reflns_threshold_expression 'I > 2\s(I)'
_cod_data_source_file c8cc07789d2.cif
_cod_data_source_block Cs2Na(UO)2Si4O12
_cod_depositor_comments 'Adding full bibliography for 7122499--7122503.cif.'
_cod_database_code 7122499
_shelx_space_group_comment
;
The symmetry employed for this shelxl refinement is uniquely defined
by the following loop, which should always be used as a source of
symmetry information in preference to the above space-group names.
They are only intended as comments.
;
_shelx_estimated_absorpt_t_max 0.749
_shelx_estimated_absorpt_t_min 0.315
_olex2_refinement_description
;
1. Uiso/Uaniso restraints and constraints
Uanis(O1) = Uanis(O2)
2. Others
 Sof(O2)=1-FVAR(1)
 Sof(O1)=FVAR(1)
 Fixed Sof: O3(0.25) O4(0.25) O5(0.25)
;
_shelx_shelxl_version_number 2014/7
_olex2_submission_special_instructions 'No special instructions were received'

loop_
_space_group_symop_operation_xyz
'x, y, z'
'-x, -y, z'
'-x, y, -z'
'x, -y, -z'
'x+1/2, y+1/2, z'
'-x+1/2, -y+1/2, z'
'-x+1/2, y+1/2, -z'
'x+1/2, -y+1/2, -z'
'-x, -y, -z'
'x, y, -z'
'x, -y, z'
'-x, y, z'
'-x+1/2, -y+1/2, -z'
'x+1/2, y+1/2, -z'
'x+1/2, -y+1/2, z'
'-x+1/2, y+1/2, z'

loop_
_atom_site_label
_atom_site_type_symbol
_atom_site_fract_x
_atom_site_fract_y
_atom_site_fract_z
_atom_site_U_iso_or_equiv
_atom_site_adp_type
_atom_site_occupancy
_atom_site_site_symmetry_order
_atom_site_calc_flag
_atom_site_refinement_flags_posn
_atom_site_refinement_flags_adp
_atom_site_refinement_flags_occupancy
U1 U 0.2500 0.2500 0.0000 0.00682(5) Uani 1 4 d S T P
Cs1 Cs 0.5000 0.28521(3) 0.5000 0.01770(7) Uani 1 4 d S T P
Si1 Si 0.81128(10) 0.5000 0.29284(11) 0.00674(14) Uani 1 2 d S T P
Na1 Na 0.5000 0.5000 0.0000 0.0214(7) Uani 1 8 d S T P
O2 O 0.7162(4) 0.5938(3) 0.1753(5) 0.0143(5) Uani 0.517(4) 1 d . . .
O3 O 1.0000 0.4708(4) 0.2896(7) 0.0141(10) Uani 0.5 2 d S T P
O1 O 0.7777(5) 0.6324(3) 0.2348(5) 0.0143(5) Uani 0.483(4) 1 d . . .
O4 O 0.5000 0.2617(5) -0.0458(7) 0.0225(12) Uani 0.5 2 d S T P
O5 O 0.7529(6) 0.5158(11) 0.5000 0.014(3) Uani 0.5 2 d S T P

loop_
_atom_site_aniso_label
_atom_site_aniso_U_11
_atom_site_aniso_U_22
_atom_site_aniso_U_33
_atom_site_aniso_U_23
_atom_site_aniso_U_13
_atom_site_aniso_U_12
U1 0.00731(7) 0.00675(7) 0.00639(7) 0.000 0.000 0.00006(5)
Cs1 0.01720(13) 0.01648(14) 0.01942(14) 0.000 0.000 0.000
Si1 0.0088(3) 0.0063(3) 0.0052(3) 0.000 -0.0006(3) 0.000
Na1 0.0156(14) 0.0247(16) 0.0238(16) 0.000 0.000 0.000
O2 0.0197(12) 0.0110(11) 0.0121(12) 0.0044(8) -0.0015(9) 0.0024(9)
O3 0.0090(18) 0.016(2) 0.018(2) -0.0010(15) 0.000 0.000
O1 0.0197(12) 0.0110(11) 0.0121(12) 0.0044(8) -0.0015(9) 0.0024(9)
O4 0.033(3) 0.016(2) 0.018(3) -0.0042(17) 0.000 0.000
O5 0.0145(17) 0.021(8) 0.0066(14) 0.000 0.000 0.005(2)

loop_
_atom_type_symbol
_atom_type_description
_atom_type_scat_dispersion_real
_atom_type_scat_dispersion_imag
_atom_type_scat_source
Cs Cs -0.3680 2.1192 'International Tables Vol C Tables 4.2.6.8 and 6.1.1.4'
Na Na 0.0362 0.0249 'International Tables Vol C Tables 4.2.6.8 and 6.1.1.4'
O O 0.0106 0.0060 'International Tables Vol C Tables 4.2.6.8 and 6.1.1.4'
Si Si 0.0817 0.0704 'International Tables Vol C Tables 4.2.6.8 and 6.1.1.4'
U U -9.6767 9.6646 'International Tables Vol C Tables 4.2.6.8 and 6.1.1.4'

loop_
_geom_angle_atom_site_label_1
_geom_angle_atom_site_label_2
_geom_angle_atom_site_label_3
_geom_angle
_geom_angle_site_symmetry_1
_geom_angle_site_symmetry_3
O2 U1 O2 180.00(11) 5_445 9_665
O2 U1 O2 108.21(19) 2_665 5_445
O2 U1 O2 71.79(19) 14_445 5_445
O2 U1 O2 180.00(17) 14_445 2_665
O2 U1 O2 71.79(19) 2_665 9_665
O2 U1 O2 108.21(19) 14_445 9_665
O1 U1 O2 89.51(14) 9_665 2_665
O1 U1 O2 159.05(13) 14_445 2_665
O1 U1 O2 20.95(12) 2_665 2_665
O1 U1 O2 90.49(14) 5_445 2_665
O1 U1 O2 89.51(14) 2_665 9_665
O1 U1 O2 159.05(12) 2_665 14_445
O1 U1 O2 89.51(14) 5_445 14_445
O1 U1 O2 159.05(13) 5_445 9_665
O1 U1 O2 90.49(14) 14_445 9_665
O1 U1 O2 90.49(14) 9_665 14_445
O1 U1 O2 20.95(12) 9_665 9_665
O1 U1 O2 159.05(12) 9_665 5_445
O1 U1 O2 20.95(13) 5_445 5_445
O1 U1 O2 89.51(14) 14_445 5_445
O1 U1 O2 90.49(14) 2_665 5_445
O1 U1 O2 20.95(12) 14_445 14_445
O1 U1 O1 104.2(2) 14_445 5_445
O1 U1 O1 104.2(2) 2_665 9_665
O1 U1 O1 75.8(2) 14_445 9_665
O1 U1 O1 75.8(2) 2_665 5_445
O1 U1 O1 180.00(18) 9_665 5_445
O1 U1 O1 180.0(2) 14_445 2_665
O4 U1 O2 94.60(17) . 14_445
O4 U1 O2 85.40(17) 13 14_445
O4 U1 O2 74.38(18) 6 14_445
O4 U1 O2 105.62(18) . 5_445
O4 U1 O2 94.60(17) 10 5_445
O4 U1 O2 85.40(17) 10 9_665
O4 U1 O2 74.38(18) 13 5_445
O4 U1 O2 105.62(18) 13 9_665
O4 U1 O2 105.62(18) 10 14_445
O4 U1 O2 74.38(18) 10 2_665
O4 U1 O2 94.60(17) 6 9_665
O4 U1 O2 105.62(18) 6 2_665
O4 U1 O2 74.38(18) . 9_665
O4 U1 O2 94.60(17) 13 2_665
O4 U1 O2 85.40(17) . 2_665
O4 U1 O2 85.40(17) 6 5_445
O4 U1 O1 86.41(18) 10 2_665
O4 U1 O1 86.41(18) 13 5_445
O4 U1 O1 86.41(18) . 9_665
O4 U1 O1 93.59(18) 6 2_665
O4 U1 O1 78.94(18) 6 9_665
O4 U1 O1 78.94(18) 13 2_665
O4 U1 O1 78.94(18) . 14_445
O4 U1 O1 101.06(18) . 2_665
O4 U1 O1 101.06(18) 10 9_665
O4 U1 O1 78.94(18) 10 5_445
O4 U1 O1 93.59(18) 13 9_665
O4 U1 O1 101.06(18) 13 14_445
O4 U1 O1 93.59(18) 10 14_445
O4 U1 O1 93.59(18) . 5_445
O4 U1 O1 101.06(18) 6 5_445
O4 U1 O1 86.41(18) 6 14_445
O4 U1 O4 180.0(3) 10 6
O4 U1 O4 161.4(3) 6 .
O4 U1 O4 18.6(3) 10 .
O4 U1 O4 161.4(3) 10 13
O4 U1 O4 180.0 13 .
O4 U1 O4 18.6(3) 6 13
O3 Cs1 O3 56.41(18) 6_655 13_656
O1 Cs1 O3 39.93(8) 14_446 13_656
O1 Cs1 O3 39.93(8) 16_645 6_655
O1 Cs1 O3 123.59(8) 2_665 13_656
O1 Cs1 O3 79.21(9) 5_445 13_656
O1 Cs1 O3 79.21(9) 14_446 6_655
O1 Cs1 O3 39.93(8) 7_646 13_656
O1 Cs1 O3 88.11(9) 9_666 13_656
O1 Cs1 O3 123.59(8) 4_566 6_655
O1 Cs1 O3 79.21(9) 7_646 6_655
O1 Cs1 O3 88.11(9) 2_665 6_655
O1 Cs1 O3 88.11(9) 4_566 13_656
O1 Cs1 O3 88.11(9) 11_565 6_655
O1 Cs1 O3 123.59(8) 11_565 13_656
O1 Cs1 O3 123.59(8) 9_666 6_655
O1 Cs1 O3 39.93(8) 5_445 6_655
O1 Cs1 O3 79.21(9) 16_645 13_656
O1 Cs1 O1 101.40(11) 9_666 7_646
O1 Cs1 O1 101.40(11) 2_665 16_645
O1 Cs1 O1 163.38(8) 4_566 5_445
O1 Cs1 O1 114.46(12) 5_445 7_646
O1 Cs1 O1 50.31(12) 4_566 7_646
O1 Cs1 O1 75.64(13) 16_645 7_646
O1 Cs1 O1 97.00(9) 9_666 5_445
O1 Cs1 O1 93.25(14) 2_665 11_565
O1 Cs1 O1 163.38(8) 9_666 16_645
O1 Cs1 O1 93.25(14) 4_566 9_666
O1 Cs1 O1 97.00(9) 11_565 7_646
O1 Cs1 O1 163.38(8) 11_565 14_446
O1 Cs1 O1 50.31(12) 2_665 5_445
O1 Cs1 O1 50.31(12) 9_666 14_446
O1 Cs1 O1 97.00(9) 4_566 16_645
O1 Cs1 O1 75.64(13) 5_445 14_446
O1 Cs1 O1 50.31(12) 11_565 16_645
O1 Cs1 O1 114.46(12) 16_645 14_446
O1 Cs1 O1 70.25(13) 5_445 16_645
O1 Cs1 O1 70.25(13) 7_646 14_446
O1 Cs1 O1 76.65(13) 4_566 11_565
O1 Cs1 O1 76.65(13) 2_665 9_666
O1 Cs1 O1 145.67(13) 11_565 9_666
O1 Cs1 O1 101.40(11) 4_566 14_446
O1 Cs1 O1 145.67(13) 4_566 2_665
O1 Cs1 O1 97.00(9) 2_665 14_446
O1 Cs1 O1 163.38(8) 2_665 7_646
O1 Cs1 O1 101.40(11) 11_565 5_445
O5 Cs1 O3 130.22(14) 11_565 6_655
O5 Cs1 O3 130.22(14) 9_666 13_656
O5 Cs1 O3 130.22(14) 9_666 6_655
O5 Cs1 O3 130.22(14) 11_565 13_656
O5 Cs1 O1 142.01(7) 9_666 7_646
O5 Cs1 O1 90.29(15) 9_666 14_446
O5 Cs1 O1 106.17(15) 9_666 4_566
O5 Cs1 O1 142.01(7) 11_565 5_445
O5 Cs1 O1 90.29(15) 11_565 16_645
O5 Cs1 O1 90.29(15) 9_666 5_445
O5 Cs1 O1 90.29(15) 11_565 7_646
O5 Cs1 O1 44.69(10) 11_565 11_565
O5 Cs1 O1 44.69(10) 11_565 4_566
O5 Cs1 O1 106.17(15) 9_666 11_565
O5 Cs1 O1 142.01(7) 9_666 16_645
O5 Cs1 O1 106.17(15) 11_565 2_665
O5 Cs1 O1 44.69(10) 9_666 9_666
O5 Cs1 O1 44.69(10) 9_666 2_665
O5 Cs1 O1 142.01(7) 11_565 14_446
O5 Cs1 O1 106.17(15) 11_565 9_666
O5 Cs1 O5 85.8(3) 11_565 9_666
Cs1 Si1 Cs1 78.139(18) . 9_666
Cs1 Si1 Cs1 65.763(7) 9_666 5
Cs1 Si1 Cs1 129.29(2) . 5
Na1 Si1 Cs1 75.193(15) . 9_666
Na1 Si1 Cs1 75.193(15) . .
Na1 Si1 Cs1 123.989(11) . 5
O2 Si1 Cs1 108.04(14) . .
O2 Si1 Cs1 81.85(13) . 5
O2 Si1 Cs1 108.04(14) 11_565 9_666
O2 Si1 Cs1 166.13(14) 11_565 5
O2 Si1 Cs1 57.51(13) . 9_666
O2 Si1 Cs1 57.51(13) 11_565 .
O2 Si1 Na1 42.79(14) 11_565 .
O2 Si1 Na1 42.79(14) . .
O2 Si1 O2 84.4(3) . 11_565
O2 Si1 O3 128.1(2) . .
O2 Si1 O3 109.8(2) . 2_765
O2 Si1 O3 128.1(2) 11_565 2_765
O2 Si1 O3 109.8(2) 11_565 .
O2 Si1 O1 113.6(2) . 11_565
O2 Si1 O1 29.34(17) . .
O2 Si1 O1 29.34(17) 11_565 11_565
O2 Si1 O1 113.6(2) 11_565 .
O2 Si1 O5 107.3(4) . .
O2 Si1 O5 107.3(4) 11_565 11_565
O2 Si1 O5 116.5(4) 11_565 .
O2 Si1 O5 116.5(4) . 11_565
O3 Si1 Cs1 121.89(17) . .
O3 Si1 Cs1 142.11(17) . 9_666
O3 Si1 Cs1 77.62(16) . 5
O3 Si1 Cs1 142.11(17) 2_765 .
O3 Si1 Cs1 56.14(17) 2_765 5
O3 Si1 Cs1 121.89(17) 2_765 9_666
O3 Si1 Na1 137.67(19) 2_765 .
O3 Si1 Na1 137.67(19) . .
O3 Si1 O3 23.9(3) 2_765 .
O3 Si1 O5 109.2(3) . .
O3 Si1 O5 106.5(3) . 11_565
O3 Si1 O5 106.5(3) 2_765 .
O3 Si1 O5 109.2(3) 2_765 11_565
O1 Si1 Cs1 52.69(14) . 9_666
O1 Si1 Cs1 163.79(15) 11_565 5
O1 Si1 Cs1 52.61(14) . 5
O1 Si1 Cs1 125.94(15) 11_565 9_666
O1 Si1 Cs1 125.94(15) . .
O1 Si1 Cs1 52.69(14) 11_565 .
O1 Si1 Na1 72.03(14) . .
O1 Si1 Na1 72.03(14) 11_565 .
O1 Si1 O3 88.4(2) . 2_765
O1 Si1 O3 88.4(2) 11_565 .
O1 Si1 O3 111.3(2) 11_565 2_765
O1 Si1 O3 111.3(2) . .
O1 Si1 O1 142.4(3) . 11_565
O1 Si1 O5 108.0(5) . 11_565
O1 Si1 O5 95.7(5) . .
O1 Si1 O5 95.7(5) 11_565 11_565
O1 Si1 O5 108.0(5) 11_565 .
O5 Si1 Cs1 49.8(4) 11_565 .
O5 Si1 Cs1 80.8(4) 11_565 5
O5 Si1 Cs1 49.8(4) . 9_666
O5 Si1 Cs1 59.6(4) . .
O5 Si1 Cs1 69.8(4) . 5
O5 Si1 Cs1 59.6(4) 11_565 9_666
O5 Si1 Na1 112.40(17) 11_565 .
O5 Si1 Na1 112.40(17) . .
O5 Si1 O5 12.8(9) . 11_565
O2 Na1 O2 93.75(16) 12_655 .
O2 Na1 O2 86.25(16) 3_655 2_665
O2 Na1 O2 86.25(16) 9_665 12_655
O2 Na1 O2 128.62(15) 3_655 .
O2 Na1 O2 93.75(16) 9_665 4_565
O2 Na1 O2 93.75(16) 11_565 2_665
O2 Na1 O2 63.82(16) 3_655 12_655
O2 Na1 O2 180.0 10 2_665
O2 Na1 O2 128.62(15) 2_665 4_565
O2 Na1 O2 63.82(16) 10 .
O2 Na1 O2 180.0 9_665 .
O2 Na1 O2 128.62(15) 10 12_655
O2 Na1 O2 51.38(15) 2_665 12_655
O2 Na1 O2 63.82(16) 11_565 4_565
O2 Na1 O2 63.82(16) 9_665 2_665
O2 Na1 O2 51.38(15) 10 4_565
O2 Na1 O2 180.0 11_565 3_655
O2 Na1 O2 180.0 12_655 4_565
O2 Na1 O2 116.18(16) 9_665 10
O2 Na1 O2 51.38(15) 11_565 .
O2 Na1 O2 86.25(16) 11_565 10
O2 Na1 O2 93.75(16) 3_655 10
O2 Na1 O2 116.18(16) 2_665 .
O2 Na1 O2 116.18(16) 11_565 12_655
O2 Na1 O2 86.25(16) 4_565 .
O2 Na1 O2 128.62(15) 9_665 11_565
O2 Na1 O2 51.38(15) 9_665 3_655
O2 Na1 O2 116.18(16) 3_655 4_565
O2 Na1 O4 68.63(10) 11_565 .
O2 Na1 O4 60.27(10) 11_565 10
O2 Na1 O4 119.73(10) 11_565 2_665
O2 Na1 O4 111.37(10) 3_655 .
O2 Na1 O4 111.37(10) 12_655 10
O2 Na1 O4 111.37(10) 10 .
O2 Na1 O4 68.63(10) 12_655 2_665
O2 Na1 O4 68.63(10) 2_665 .
O2 Na1 O4 119.73(10) 10 10
O2 Na1 O4 119.73(10) 12_655 .
O2 Na1 O4 111.37(10) . 10
O2 Na1 O4 60.27(10) 4_565 .
O2 Na1 O4 60.27(10) 10 2_665
O2 Na1 O4 119.73(10) . .
O2 Na1 O4 60.27(10) 9_665 .
O2 Na1 O4 119.73(10) 9_665 9_665
O2 Na1 O4 119.73(10) 3_655 10
O2 Na1 O4 111.37(10) 11_565 9_665
O2 Na1 O4 60.27(10) 2_665 10
O2 Na1 O4 68.63(10) 3_655 9_665
O2 Na1 O4 68.63(10) 4_565 10
O2 Na1 O4 68.63(10) 10 9_665
O2 Na1 O4 111.37(10) 9_665 2_665
O2 Na1 O4 111.37(10) 2_665 9_665
O2 Na1 O4 60.27(10) 3_655 2_665
O2 Na1 O4 60.27(10) 12_655 9_665
O2 Na1 O4 119.73(10) 2_665 2_665
O2 Na1 O4 119.73(10) 4_565 9_665
O2 Na1 O4 111.37(10) 4_565 2_665
O2 Na1 O4 60.27(10) . 9_665
O2 Na1 O4 68.63(10) . 2_665
O2 Na1 O4 68.63(10) 9_665 10
O4 Na1 O4 180.0 . 9_665
O4 Na1 O4 14.3(2) 9_665 2_665
O4 Na1 O4 165.7(2) . 2_665
O4 Na1 O4 14.3(2) . 10
O4 Na1 O4 180.0 10 2_665
O4 Na1 O4 165.7(2) 9_665 10
U1 O2 Cs1 99.39(11) 5 9_666
U1 O2 Na1 97.42(13) 5 .
Si1 O2 U1 142.8(2) . 5
Si1 O2 Cs1 98.58(15) . 9_666
Si1 O2 Na1 111.21(18) . .
Na1 O2 Cs1 99.73(11) . 9_666
O1 O2 U1 78.8(3) . 5
O1 O2 Cs1 73.6(4) . 9_666
O1 O2 Si1 75.5(4) . .
O1 O2 Na1 171.5(4) . .
Si1 O3 Cs1 100.10(17) 2_765 13_656
Si1 O3 Cs1 100.10(17) . 13_656
Si1 O3 Si1 156.0(3) . 2_765
O3 O3 Cs1 151.79(9) 2_765 13_656
O3 O3 Si1 78.06(16) 2_765 .
O3 O3 Si1 78.06(16) 2_765 2_765
U1 O1 Cs1 102.48(13) 5 5
U1 O1 Cs1 103.58(13) 5 9_666
Cs1 O1 Cs1 83.00(9) 9_666 5
Si1 O1 U1 143.6(2) . 5
Si1 O1 Cs1 103.83(16) . 9_666
Si1 O1 Cs1 104.21(17) . 5
O2 O1 U1 80.3(3) . 5
O2 O1 Cs1 92.3(4) . 9_666
O2 O1 Cs1 175.0(4) . 5
O2 O1 Si1 75.2(4) . .
U1 O4 U1 160.1(3) 3_655 .
U1 O4 Cs1 99.54(15) . 1_554
U1 O4 Cs1 99.54(15) 3_655 1_554
U1 O4 Na1 92.43(15) 3_655 .
U1 O4 Na1 92.43(15) . .
Na1 O4 Cs1 92.61(15) . 1_554
O4 O4 U1 80.72(14) 10 .
O4 O4 U1 80.72(15) 10 3_655
O4 O4 Cs1 175.46(9) 10 1_554
O4 O4 Na1 82.85(11) 10 .
Cs1 O5 Cs1 76.7(3) 9_666 5
Cs1 O5 Cs1 98.41(13) 9_666 .
Cs1 O5 Cs1 175.1(3) . 5
Si1 O5 Cs1 106.5(4) . 9_666
Si1 O5 Cs1 85.8(4) 10_556 5
Si1 O5 Cs1 85.8(4) . 5
Si1 O5 Cs1 106.5(4) 10_556 9_666
Si1 O5 Cs1 95.7(4) . .
Si1 O5 Cs1 95.7(4) 10_556 .
Si1 O5 Si1 142.8(4) . 10_556
O5 O5 Cs1 137.11(18) 11_565 9_666
O5 O5 Cs1 146.17(12) 11_565 5
O5 O5 Cs1 38.70(16) 11_565 .
O5 O5 Si1 83.6(5) 11_565 .
O5 O5 Si1 83.6(5) 11_565 10_556

loop_
_geom_bond_atom_site_label_1
_geom_bond_atom_site_label_2
_geom_bond_distance
_geom_bond_site_symmetry_2
U1 O2 2.239(3) 14_445
U1 O2 2.239(3) 9_665
U1 O2 2.239(3) 2_665
U1 O2 2.239(3) 5_445
U1 O1 2.229(3) 14_445
U1 O1 2.229(3) 9_665
U1 O1 2.229(3) 2_665
U1 O1 2.229(3) 5_445
U1 O4 2.1280(10) 10
U1 O4 2.1280(10) .
U1 O4 2.1280(10) 6
U1 O4 2.1280(10) 13
Cs1 O3 3.334(5) 13_656
Cs1 O3 3.334(5) 6_655
Cs1 O1 3.239(4) 16_645
Cs1 O1 3.203(4) 2_665
Cs1 O1 3.239(4) 7_646
Cs1 O1 3.239(4) 14_446
Cs1 O1 3.203(4) 9_666
Cs1 O1 3.239(4) 5_445
Cs1 O1 3.203(4) 4_566
Cs1 O1 3.203(4) 11_565
Cs1 O5 3.116(10) 9_666
Cs1 O5 3.116(10) 11_565
Si1 Cs1 3.9524(6) 5
Si1 Cs1 3.9106(7) 9_666
Si1 Na1 3.4090(8) .
Si1 O2 1.603(3) .
Si1 O2 1.603(3) 11_565
Si1 O3 1.6174(13) .
Si1 O3 1.6174(13) 2_765
Si1 O1 1.605(4) .
Si1 O1 1.605(4) 11_565
Si1 O5 1.637(2) .
Si1 O5 1.637(2) 11_565
Na1 O2 2.484(4) 9_665
Na1 O2 2.484(4) 2_665
Na1 O2 2.484(4) .
Na1 O2 2.484(4) 11_565
Na1 O2 2.484(4) 4_565
Na1 O2 2.484(4) 3_655
Na1 O2 2.484(4) 10
Na1 O2 2.484(4) 12_655
Na1 O4 2.756(6) .
Na1 O4 2.756(6) 10
Na1 O4 2.756(6) 2_665
Na1 O4 2.756(6) 9_665
O2 U1 2.239(3) 5
O2 Cs1 3.336(4) 9_666
O2 O1 0.812(5) .
O3 Cs1 3.334(5) 13_656
O3 Si1 1.6174(13) 2_765
O3 O3 0.669(9) 2_765
O1 U1 2.229(3) 5
O1 Cs1 3.203(4) 9_666
O1 Cs1 3.239(4) 5
O4 U1 2.1280(10) 3_655
O4 Cs1 3.413(5) 1_554
O4 O4 0.686(11) 10
O5 Cs1 3.116(10) 9_666
O5 Cs1 3.721(11) 5
O5 Si1 1.637(2) 10_556
O5 O5 0.36(3) 11_565
